data_4348043
loop_
_publ_author_name
'Axelson, Jordan C.'
'Gonzalez, Miguel I.'
'Meihaus, Katie R.'
'Chang, Christopher J.'
'Long, Jeffrey R.'

_publ_section_title
;
 Synthesis and Characterization of a Tetrapodal NO4(4-) Ligand and Its
 Transition Metal Complexes.
;
_journal_issue 15
_journal_name_full 'Inorganic chemistry'
_journal_page_first 7527
_journal_page_last 7534
_journal_paper_doi 10.1021/acs.inorgchem.6b00908
_journal_volume 55
_journal_year 2016
_chemical_formula_moiety 'C13 H19 N Na2 Ni O13, H2.5 O, H1.5 O'
_chemical_formula_sum 'C13 H23 N Na2 Ni O15'
_chemical_formula_weight 538.01
_chemical_name_systematic 'Na2[(C13H9NO8)Ni(H2O)] 6(H2O)'
_space_group_crystal_system triclinic
_space_group_IT_number 2
_space_group_name_Hall '-P 1'
_space_group_name_H-M_alt 'P -1'
_atom_sites_solution_hydrogens mixed
_atom_sites_solution_primary direct
_atom_sites_solution_secondary difmap
_audit_creation_date 2015-08-21
_audit_creation_method
;
Olex2 1.2
(compiled 2015.01.26 svn.r3151 for OlexSys, GUI svn.r4998)
;
_cell_angle_alpha 96.831(3)
_cell_angle_beta 91.503(3)
_cell_angle_gamma 90.596(3)
_cell_formula_units_Z 2
_cell_length_a 7.2909(16)
_cell_length_b 10.357(2)
_cell_length_c 13.365(3)
_cell_measurement_reflns_used 9879
_cell_measurement_temperature 100(2)
_cell_measurement_theta_max 33.656
_cell_measurement_theta_min 2.886
_cell_volume 1001.6(4)
_computing_cell_refinement 'SAINT v8.34A (Bruker, 2013)'
_computing_data_collection 'Bruker APEX 2'
_computing_data_reduction 'SAINT v8.34A (Bruker, 2013)'
_computing_molecular_graphics 'Olex2 (Dolomanov et al., 2009)'
_computing_publication_material 'Olex2 (Dolomanov et al., 2009)'
_computing_structure_refinement 'ShelXL (Sheldrick, 2008)'
_computing_structure_solution 'ShelXT (Sheldrick, 2015)'
_diffrn_ambient_temperature 100(2)
_diffrn_detector_type 'Bruker AXS APEX II CCD'
_diffrn_measured_fraction_theta_full 0.981
_diffrn_measured_fraction_theta_max 0.971
_diffrn_measurement_device_type 'Bruker AXS APEX II CCD diffractometer'
_diffrn_measurement_method '\w scans'
_diffrn_radiation_type synchrotron
_diffrn_radiation_wavelength 0.7749
_diffrn_reflns_av_R_equivalents 0.0474
_diffrn_reflns_av_unetI/netI 0.0602
_diffrn_reflns_Laue_measured_fraction_full 0.981
_diffrn_reflns_Laue_measured_fraction_max 0.971
_diffrn_reflns_limit_h_max 10
_diffrn_reflns_limit_h_min -10
_diffrn_reflns_limit_k_max 14
_diffrn_reflns_limit_k_min -14
_diffrn_reflns_limit_l_max 19
_diffrn_reflns_limit_l_min -19
_diffrn_reflns_number 14570
_diffrn_reflns_point_group_measured_fraction_full 0.981
_diffrn_reflns_point_group_measured_fraction_max 0.971
_diffrn_reflns_theta_full 27.706
_diffrn_reflns_theta_max 33.657
_diffrn_reflns_theta_min 2.886
_diffrn_source 'Advanced Light Source station 11.3.1'
_diffrn_standards_number 0
_exptl_absorpt_coefficient_mu 1.374
_exptl_absorpt_correction_T_max 0.947
_exptl_absorpt_correction_T_min 0.837
_exptl_absorpt_correction_type multi-scan
_exptl_absorpt_process_details
;
SADABS-2014/5 (Bruker,2014) was used for absorption correction.
wR2(int) was 0.1105 before and 0.0669 after correction.
The Ratio of minimum to maximum transmission is 0.8840.
The \l/2 correction factor is 0.00150.
;
_exptl_crystal_colour purple
_exptl_crystal_density_diffrn 1.784
_exptl_crystal_density_method 'not measured'
_exptl_crystal_description plate
_exptl_crystal_F_000 556
_exptl_crystal_size_max 0.09
_exptl_crystal_size_mid 0.08
_exptl_crystal_size_min 0.04
_refine_diff_density_max 0.603
_refine_diff_density_min -0.646
_refine_diff_density_rms 0.103
_refine_ls_extinction_method none
_refine_ls_goodness_of_fit_ref 1.086
_refine_ls_hydrogen_treatment mixed
_refine_ls_matrix_type full
_refine_ls_number_parameters 340
_refine_ls_number_reflns 5972
_refine_ls_number_restraints 17
_refine_ls_restrained_S_all 1.086
_refine_ls_R_factor_all 0.0393
_refine_ls_R_factor_gt 0.0382
_refine_ls_shift/su_max 0.000
_refine_ls_shift/su_mean 0.000
_refine_ls_structure_factor_coef Fsqd
_refine_ls_weighting_details 'w=1/[\s^2^(Fo^2^)+(0.0604P)^2^+0.2102P] where P=(Fo^2^+2Fc^2^)/3'
_refine_ls_weighting_scheme calc
_refine_ls_wR_factor_gt 0.1099
_refine_ls_wR_factor_ref 0.1111
_reflns_Friedel_coverage 0.000
_reflns_number_gt 5652
_reflns_number_total 5972
_reflns_threshold_expression 'I > 2\s(I)'
_cod_data_source_file JA008S.cif
_cod_data_source_block ja008s
_cod_database_code 4348043
_shelx_space_group_comment
;
The symmetry employed for this shelxl refinement is uniquely defined
by the following loop, which should always be used as a source of
symmetry information in preference to the above space-group names.
They are only intended as comments.
;
_shelx_estimated_absorpt_t_max 0.947
_shelx_estimated_absorpt_t_min 0.886
_olex2_refinement_description
;
1. Fixed Uiso
 At 1.2 times of:
  All C(H) groups
 At 1.5 times of:
  All C(H,H,H) groups, All O(H,H,H,H,H,H,H,H,H,H,H,H,H,H,H) groups
2. Restrained distances
 O14-H14A = O14-H14 = O15-H15A = O15-H15 = O11-H11B = O11-H11A = O12-H12A =
 O12-H12B = O13-H13E = O13-H13D = O10-H10A = O10-H10B = O9-H9A = O9-H9B
 0.84 with sigma of 0.02
 O15-H15B
 0.84 with sigma of 0.02
 O15-H15A = O14-H14B
 0.84 with sigma of 0.02
3. Others
 Fixed Sof: H15(0.5) H15A(0.5) H14B(0.5) H15B(0.5)
4.a Aromatic/amide H refined with riding coordinates:
 C8(H8), C9(H9), C10(H10)
4.b Idealised Me refined as rotating group:
 C13(H13A,H13B,H13C), C5(H5A,H5B,H5C)
;
_shelx_shelxl_version_number 2014/7
_olex2_submission_special_instructions 'No special instructions were received'

loop_
_space_group_symop_operation_xyz
'x, y, z'
'-x, -y, -z'

loop_
_atom_site_label
_atom_site_type_symbol
_atom_site_fract_x
_atom_site_fract_y
_atom_site_fract_z
_atom_site_U_iso_or_equiv
_atom_site_adp_type
_atom_site_occupancy
_atom_site_site_symmetry_order
_atom_site_calc_flag
_atom_site_refinement_flags_posn
_atom_site_refinement_flags_occupancy
_atom_site_disorder_assembly
_atom_site_disorder_group
Ni1 Ni 0.25385(2) 0.15288(2) 0.01436(2) 0.00786(7) Uani 1 1 d . . . .
Na2 Na 0.24162(8) -0.09361(6) -0.15223(5) 0.01271(13) Uani 1 1 d . . . .
Na3 Na 0.25488(8) 0.00326(6) -0.49325(5) 0.01295(13) Uani 1 1 d . . . .
O4 O 0.43704(14) 0.13002(10) -0.09862(8) 0.0108(2) Uani 1 1 d . . . .
O2 O 0.05772(14) 0.18153(10) 0.11865(8) 0.0112(2) Uani 1 1 d . . . .
O3 O 0.06526(15) 0.12507(10) -0.10255(8) 0.0110(2) Uani 1 1 d . . . .
O1 O 0.45396(14) 0.18702(10) 0.12453(8) 0.0108(2) Uani 1 1 d . . . .
O9 O 0.25029(15) -0.04356(10) 0.02661(8) 0.01005(19) Uani 1 1 d D . . .
O8 O 0.53816(15) 0.19977(11) -0.23846(8) 0.0132(2) Uani 1 1 d . . . .
C4 C 0.42367(19) 0.19908(13) -0.17222(10) 0.0094(2) Uani 1 1 d . . . .
O7 O -0.03513(15) 0.18512(12) -0.24830(8) 0.0142(2) Uani 1 1 d . . . .
C3 C 0.07798(18) 0.19210(13) -0.17695(10) 0.0095(2) Uani 1 1 d . . . .
N1 N 0.25052(16) 0.34389(11) 0.00677(10) 0.0087(2) Uani 1 1 d . . . .
C8 C 0.2409(2) 0.55914(14) 0.09152(11) 0.0122(3) Uani 1 1 d . . . .
H8 H 0.2385 0.6156 0.1510 0.015 Uiso 1 1 calc R . . .
C7 C 0.24762(18) 0.42538(14) 0.09344(11) 0.0093(2) Uani 1 1 d . . . .
C11 C 0.24680(18) 0.38797(14) -0.08384(10) 0.0093(2) Uani 1 1 d . . . .
C13 C 0.2470(2) 0.34965(15) -0.27456(11) 0.0123(3) Uani 1 1 d . . . .
H13A H 0.3506 0.4077 -0.2737 0.018 Uiso 1 1 calc GR . . .
H13B H 0.1359 0.3976 -0.2798 0.018 Uiso 1 1 calc GR . . .
H13C H 0.2535 0.2839 -0.3313 0.018 Uiso 1 1 calc GR . . .
C6 C 0.25485(18) 0.36239(13) 0.19230(10) 0.0089(2) Uani 1 1 d . . . .
C9 C 0.2380(2) 0.60638(14) -0.00164(12) 0.0135(3) Uani 1 1 d . . . .
H9 H 0.2345 0.6956 -0.0046 0.016 Uiso 1 1 calc R . . .
C5 C 0.2521(2) 0.46486(14) 0.28458(11) 0.0128(3) Uani 1 1 d . . . .
H5A H 0.3561 0.5224 0.2841 0.019 Uiso 1 1 calc GR . . .
H5B H 0.2573 0.4227 0.3448 0.019 Uiso 1 1 calc GR . . .
H5C H 0.1413 0.5138 0.2828 0.019 Uiso 1 1 calc GR . . .
C12 C 0.24844(19) 0.28555(13) -0.17722(10) 0.0091(2) Uani 1 1 d . . . .
C10 C 0.2404(2) 0.52147(14) -0.09034(12) 0.0126(3) Uani 1 1 d . . . .
H10 H 0.2378 0.5529 -0.1527 0.015 Uiso 1 1 calc R . . .
O5 O 0.55169(15) 0.31112(11) 0.26263(9) 0.0151(2) Uani 1 1 d . . . .
O6 O 0.00280(17) 0.26577(12) 0.27412(9) 0.0197(2) Uani 1 1 d . . . .
C2 C 0.09162(19) 0.26376(14) 0.19545(11) 0.0104(2) Uani 1 1 d . . . .
C1 C 0.43479(19) 0.28046(14) 0.19376(10) 0.0101(2) Uani 1 1 d . . . .
O12 O 0.00088(16) -0.14607(11) -0.54334(8) 0.0148(2) Uani 1 1 d D . . .
O10 O 0.33772(17) -0.06489(12) -0.32379(9) 0.0172(2) Uani 1 1 d D . . .
O11 O 0.48949(16) -0.15163(11) -0.55124(8) 0.0141(2) Uani 1 1 d D . . .
O13 O 0.25467(18) 0.03928(12) -0.67000(9) 0.0187(2) Uani 1 1 d D . . .
O14 O 0.06179(17) -0.37829(12) -0.46345(9) 0.0173(2) Uani 1 1 d D . . .
O15 O 0.43305(17) -0.38152(12) -0.46379(9) 0.0179(2) Uani 1 1 d D . . .
H9A H 0.161(3) -0.059(3) 0.0605(17) 0.027 Uiso 1 1 d DR . . .
H9B H 0.342(3) -0.065(2) 0.0609(17) 0.027 Uiso 1 1 d DR . . .
H13D H 0.186(3) 0.099(2) -0.6786(19) 0.027 Uiso 1 1 d DR . . .
H13E H 0.212(3) -0.025(2) -0.7086(17) 0.027 Uiso 1 1 d DR . . .
H10A H 0.333(3) -0.1450(16) -0.3283(19) 0.027 Uiso 1 1 d DR . . .
H15 H 0.461(7) -0.366(5) -0.4015(16) 0.027 Uiso 0.5 1 d DR P . .
H15A H 0.321(2) -0.391(5) -0.475(4) 0.027 Uiso 0.5 1 d DR P A 1
H10B H 0.447(2) -0.042(2) -0.3145(19) 0.027 Uiso 1 1 d DR . . .
H12A H 0.010(3) -0.2164(19) -0.5179(18) 0.027 Uiso 1 1 d DR . . .
H12B H 0.008(3) -0.158(3) -0.6077(12) 0.027 Uiso 1 1 d DR . . .
H11A H 0.486(3) -0.170(2) -0.6127(12) 0.027 Uiso 1 1 d DR . . .
H11B H 0.486(3) -0.214(2) -0.5184(18) 0.027 Uiso 1 1 d DR . . .
H14 H 0.041(3) -0.351(2) -0.4005(13) 0.027 Uiso 1 1 d DR . . .
H14A H 0.020(3) -0.4480(18) -0.480(2) 0.027 Uiso 1 1 d DR . B 1
H14B H 0.178(3) -0.389(5) -0.461(4) 0.027 Uiso 0.5 1 d DR P C 2
H15B H 0.479(7) -0.451(3) -0.492(4) 0.027(13) Uiso 0.5 1 d D P D 2

loop_
_atom_site_aniso_label
_atom_site_aniso_U_11
_atom_site_aniso_U_22
_atom_site_aniso_U_33
_atom_site_aniso_U_23
_atom_site_aniso_U_13
_atom_site_aniso_U_12
Ni1 0.00940(11) 0.00595(11) 0.00829(11) 0.00115(7) 0.00003(7) 0.00011(7)
Na2 0.0126(3) 0.0132(3) 0.0126(3) 0.0027(2) 0.0011(2) 0.0000(2)
Na3 0.0124(3) 0.0134(3) 0.0130(3) 0.0016(2) 0.0002(2) -0.0001(2)
O4 0.0118(5) 0.0108(5) 0.0105(4) 0.0034(4) 0.0009(4) 0.0026(4)
O2 0.0114(5) 0.0105(5) 0.0113(5) 0.0004(4) 0.0007(4) -0.0020(4)
O3 0.0114(5) 0.0110(5) 0.0107(4) 0.0028(4) -0.0008(4) -0.0024(4)
O1 0.0112(5) 0.0105(5) 0.0105(4) 0.0006(4) -0.0005(4) 0.0017(4)
O9 0.0103(4) 0.0085(5) 0.0117(5) 0.0024(4) 0.0009(3) -0.0001(4)
O8 0.0117(5) 0.0162(5) 0.0122(5) 0.0027(4) 0.0021(4) 0.0010(4)
C4 0.0091(6) 0.0080(5) 0.0107(6) 0.0000(5) -0.0015(4) -0.0002(4)
O7 0.0118(5) 0.0187(5) 0.0126(5) 0.0045(4) -0.0031(4) -0.0019(4)
C3 0.0084(6) 0.0091(6) 0.0111(6) 0.0008(5) 0.0015(4) 0.0008(5)
N1 0.0083(5) 0.0070(5) 0.0109(5) 0.0016(4) 0.0005(4) -0.0001(4)
C8 0.0120(6) 0.0088(6) 0.0154(6) 0.0000(5) 0.0000(5) 0.0002(5)
C7 0.0070(5) 0.0088(6) 0.0121(6) 0.0007(5) 0.0002(4) 0.0000(4)
C11 0.0087(6) 0.0088(6) 0.0105(6) 0.0019(5) -0.0004(4) -0.0002(4)
C13 0.0120(6) 0.0132(6) 0.0127(6) 0.0061(5) 0.0001(5) -0.0002(5)
C6 0.0077(6) 0.0081(5) 0.0105(6) 0.0003(4) 0.0002(4) 0.0001(4)
C9 0.0152(6) 0.0069(6) 0.0186(7) 0.0027(5) 0.0008(5) 0.0003(5)
C5 0.0131(6) 0.0124(6) 0.0119(6) -0.0025(5) -0.0001(5) 0.0003(5)
C12 0.0104(6) 0.0072(5) 0.0101(6) 0.0020(4) -0.0003(4) 0.0000(4)
C10 0.0139(6) 0.0087(6) 0.0160(6) 0.0047(5) 0.0006(5) -0.0003(5)
O5 0.0133(5) 0.0152(5) 0.0159(5) -0.0002(4) -0.0054(4) 0.0004(4)
O6 0.0212(6) 0.0204(6) 0.0165(5) -0.0034(4) 0.0088(4) -0.0057(5)
C2 0.0091(6) 0.0102(6) 0.0121(6) 0.0016(5) 0.0000(4) 0.0014(5)
C1 0.0094(6) 0.0099(6) 0.0112(6) 0.0024(5) 0.0013(4) 0.0004(5)
O12 0.0177(5) 0.0134(5) 0.0134(5) 0.0019(4) -0.0004(4) 0.0001(4)
O10 0.0211(6) 0.0149(5) 0.0162(5) 0.0033(4) 0.0016(4) 0.0001(4)
O11 0.0181(5) 0.0125(5) 0.0116(5) 0.0015(4) 0.0011(4) -0.0003(4)
O13 0.0257(6) 0.0142(5) 0.0165(5) 0.0038(4) -0.0024(4) -0.0007(5)
O14 0.0234(6) 0.0136(5) 0.0146(5) -0.0003(4) 0.0045(4) -0.0020(4)
O15 0.0234(6) 0.0150(5) 0.0151(5) 0.0017(4) -0.0038(4) 0.0002(5)

loop_
_atom_type_symbol
_atom_type_description
_atom_type_scat_dispersion_real
_atom_type_scat_dispersion_imag
_atom_type_scat_source
C C 0.0040 0.0020 'International Tables Vol C Tables 4.2.6.8 and 6.1.1.4'
H H 0.0000 0.0000 'International Tables Vol C Tables 4.2.6.8 and 6.1.1.4'
N N 0.0080 0.0040 'International Tables Vol C Tables 4.2.6.8 and 6.1.1.4'
Na Na 0.0430 0.0300 'International Tables Vol C Tables 4.2.6.8 and 6.1.1.4'
Ni Ni 0.3400 1.3140 'International Tables Vol C Tables 4.2.6.8 and 6.1.1.4'
O O 0.0140 0.0070 'International Tables Vol C Tables 4.2.6.8 and 6.1.1.4'

loop_
_geom_angle_atom_site_label_1
_geom_angle_atom_site_label_2
_geom_angle_atom_site_label_3
_geom_angle
_geom_angle_site_symmetry_1
_geom_angle_site_symmetry_3
O4 Ni1 O3 83.16(5) . .
O4 Ni1 O1 93.42(5) . .
O4 Ni1 O9 91.91(4) . .
O2 Ni1 O4 175.36(4) . .
O2 Ni1 O3 92.81(5) . .
O2 Ni1 O1 90.51(5) . .
O2 Ni1 O9 90.41(4) . .
O3 Ni1 O9 90.42(4) . .
O1 Ni1 O3 175.92(4) . .
O1 Ni1 O9 91.92(4) . .
N1 Ni1 O4 90.28(5) . .
N1 Ni1 O2 87.41(5) . .
N1 Ni1 O3 89.86(5) . .
N1 Ni1 O1 87.93(5) . .
N1 Ni1 O9 177.81(4) . .
O4 Na2 O5 115.58(4) . 2_655
O4 Na2 O6 156.06(4) . 2
O4 Na2 H10A 100.4(5) . .
O2 Na2 O4 137.29(4) 2 .
O2 Na2 O3 80.26(4) 2 .
O2 Na2 O1 128.26(5) 2 2_655
O2 Na2 O5 106.65(4) 2 2_655
O2 Na2 O6 48.61(4) 2 2
O2 Na2 O10 122.52(5) 2 .
O2 Na2 H10A 113.7(6) 2 .
O3 Na2 O4 60.72(4) . .
O3 Na2 O5 164.15(4) . 2_655
O3 Na2 O6 107.46(4) . 2
O3 Na2 H10A 118.1(5) . .
O1 Na2 O4 80.80(4) 2_655 .
O1 Na2 O3 138.97(4) 2_655 .
O1 Na2 O5 46.78(3) 2_655 2_655
O1 Na2 O6 113.57(4) 2_655 2
O1 Na2 H10A 80.2(6) 2_655 .
O9 Na2 O4 70.15(4) . .
O9 Na2 O2 81.64(4) . 2
O9 Na2 O3 70.70(4) . .
O9 Na2 O1 83.90(4) . 2_655
O9 Na2 O5 123.86(4) . 2_655
O9 Na2 O6 128.23(4) . 2
O9 Na2 O10 153.71(5) . .
O9 Na2 H10A 162.7(6) . .
O5 Na2 H10A 46.1(5) 2_655 .
O6 Na2 O5 69.57(4) 2 2_655
O6 Na2 H10A 65.4(5) 2 .
O10 Na2 O4 83.99(4) . .
O10 Na2 O3 101.14(4) . .
O10 Na2 O1 87.47(4) . 2_655
O10 Na2 O5 63.06(4) . 2_655
O10 Na2 O6 77.92(4) . 2
O10 Na2 H10A 19.3(4) . .
O12 Na3 Na3 40.04(3) 2_554 2_554
O12 Na3 Na3 39.79(3) . 2_554
O12 Na3 O12 79.83(5) 2_554 .
O12 Na3 O10 100.06(5) . .
O12 Na3 O10 102.76(5) 2_554 .
O12 Na3 O11 94.35(5) . .
O12 Na3 O11 100.84(5) 2_554 2_654
O12 Na3 O11 172.17(5) 2_554 .
O12 Na3 O13 93.07(5) 2_554 .
O12 Na3 O13 85.20(5) . .
O10 Na3 Na3 104.94(4) . 2_554
O11 Na3 Na3 133.93(4) . 2_554
O11 Na3 Na3 140.86(4) 2_654 2_554
O11 Na3 O12 178.23(5) 2_654 .
O11 Na3 O10 83.33(4) . .
O11 Na3 O10 81.41(4) 2_654 .
O11 Na3 O11 84.82(5) 2_654 .
O11 Na3 O13 93.12(5) 2_654 .
O13 Na3 Na3 88.86(4) . 2_554
O13 Na3 O10 163.95(5) . .
O13 Na3 O11 81.15(5) . .
Ni1 O4 Na2 82.61(4) . .
C4 O4 Ni1 119.95(9) . .
C4 O4 Na2 107.54(9) . .
Ni1 O2 Na2 138.88(5) . 2
C2 O2 Ni1 117.68(9) . .
C2 O2 Na2 103.32(9) . 2
Ni1 O3 Na2 84.46(4) . .
C3 O3 Ni1 119.66(9) . .
C3 O3 Na2 106.77(9) . .
Ni1 O1 Na2 134.01(5) . 2_655
C1 O1 Ni1 118.79(9) . .
C1 O1 Na2 107.03(9) . 2_655
Ni1 O9 Na2 91.09(4) . .
Ni1 O9 H9A 107.6(18) . .
Ni1 O9 H9B 111.5(17) . .
Na2 O9 H9A 121.2(17) . .
Na2 O9 H9B 120.1(17) . .
H9A O9 H9B 104(2) . .
O4 C4 C12 117.03(12) . .
O8 C4 O4 123.88(13) . .
O8 C4 C12 119.08(12) . .
O3 C3 C12 117.47(12) . .
O7 C3 O3 123.53(13) . .
O7 C3 C12 118.99(12) . .
C7 N1 Ni1 118.67(10) . .
C11 N1 Ni1 119.45(10) . .
C11 N1 C7 121.86(12) . .
C7 C8 H8 120.9 . .
C7 C8 C9 118.30(13) . .
C9 C8 H8 120.9 . .
N1 C7 C8 120.56(13) . .
N1 C7 C6 116.68(12) . .
C8 C7 C6 122.75(12) . .
N1 C11 C12 117.06(12) . .
N1 C11 C10 120.08(13) . .
C10 C11 C12 122.86(13) . .
H13A C13 H13B 109.5 . .
H13A C13 H13C 109.5 . .
H13B C13 H13C 109.5 . .
C12 C13 H13A 109.5 . .
C12 C13 H13B 109.5 . .
C12 C13 H13C 109.5 . .
C7 C6 C2 110.80(11) . .
C7 C6 C1 107.97(11) . .
C5 C6 C7 111.49(12) . .
C5 C6 C2 109.85(11) . .
C5 C6 C1 110.41(11) . .
C2 C6 C1 106.17(11) . .
C8 C9 H9 119.7 . .
C10 C9 C8 120.59(13) . .
C10 C9 H9 119.7 . .
C6 C5 H5A 109.5 . .
C6 C5 H5B 109.5 . .
C6 C5 H5C 109.5 . .
H5A C5 H5B 109.5 . .
H5A C5 H5C 109.5 . .
H5B C5 H5C 109.5 . .
C3 C12 C4 106.73(11) . .
C11 C12 C4 109.64(11) . .
C11 C12 C3 109.61(11) . .
C13 C12 C4 109.54(11) . .
C13 C12 C3 109.95(11) . .
C13 C12 C11 111.27(12) . .
C11 C10 H10 120.7 . .
C9 C10 C11 118.62(13) . .
C9 C10 H10 120.7 . .
C1 O5 Na2 82.68(9) . 2_655
C2 O6 Na2 84.20(9) . 2
O2 C2 Na2 52.25(7) . 2
O2 C2 C6 118.72(12) . .
C6 C2 Na2 166.17(9) . 2
O6 C2 Na2 71.28(8) . 2
O6 C2 O2 122.18(13) . .
O6 C2 C6 119.06(13) . .
O1 C1 Na2 49.84(7) . 2_655
O1 C1 C6 118.20(12) . .
C6 C1 Na2 167.86(9) . 2_655
O5 C1 Na2 73.67(8) . 2_655
O5 C1 O1 123.48(13) . .
O5 C1 C6 118.32(12) . .
Na3 O12 Na3 100.17(5) 2_554 .
Na3 O12 H12A 121.2(17) 2_554 .
Na3 O12 H12A 112.5(17) . .
Na3 O12 H12B 106.7(17) 2_554 .
Na3 O12 H12B 102.9(17) . .
H12A O12 H12B 111(2) . .
Na2 O10 Na3 148.04(6) . .
Na2 O10 H10A 80.1(18) . .
Na2 O10 H10B 102.6(17) . .
Na3 O10 H10A 108.4(18) . .
Na3 O10 H10B 103.8(17) . .
H10A O10 H10B 108(3) . .
Na3 O11 Na3 95.18(5) 2_654 .
Na3 O11 H11A 108.1(18) 2_654 .
Na3 O11 H11A 112.2(18) . .
Na3 O11 H11B 114.3(18) 2_654 .
Na3 O11 H11B 109.4(18) . .
H11A O11 H11B 116(3) . .
Na3 O13 H13D 109.2(18) . .
Na3 O13 H13E 112.7(17) . .
H13D O13 H13E 105(3) . .
H14 O14 H14A 112(3) . .
H14 O14 H14B 101(4) . .
H15 O15 H15A 113(5) . .
H15 O15 H15B 113(5) . .

loop_
_geom_bond_atom_site_label_1
_geom_bond_atom_site_label_2
_geom_bond_distance
_geom_bond_site_symmetry_2
Ni1 O4 2.0365(11) .
Ni1 O2 2.0225(11) .
Ni1 O3 2.0462(11) .
Ni1 O1 2.0431(11) .
Ni1 O9 2.0603(11) .
Ni1 N1 1.9932(13) .
Na2 O4 2.7186(13) .
Na2 O2 2.4292(13) 2
Na2 O3 2.6403(13) .
Na2 O1 2.4670(13) 2_655
Na2 O9 2.3838(13) .
Na2 O5 2.9864(14) 2_655
Na2 O6 2.8459(14) 2
Na2 O10 2.4655(14) .
Na2 H10A 2.46(2) .
Na3 Na3 3.7158(15) 2_554
Na3 O12 2.4160(14) 2_554
Na3 O12 2.4287(14) .
Na3 O10 2.5119(14) .
Na3 O11 2.4193(14) 2_654
Na3 O11 2.4354(14) .
Na3 O13 2.4349(14) .
O4 C4 1.2855(17) .
O2 Na2 2.4292(13) 2
O2 C2 1.2706(17) .
O3 C3 1.2833(17) .
O1 Na2 2.4670(13) 2_655
O1 C1 1.2683(17) .
O9 H9A 0.825(16) .
O9 H9B 0.846(16) .
O8 C4 1.2332(17) .
C4 C12 1.572(2) .
O7 C3 1.2391(17) .
C3 C12 1.5676(19) .
N1 C7 1.3504(18) .
N1 C11 1.3437(18) .
C8 H8 0.9300 .
C8 C7 1.390(2) .
C8 C9 1.391(2) .
C7 C6 1.5414(19) .
C11 C12 1.539(2) .
C11 C10 1.397(2) .
C13 H13A 0.9600 .
C13 H13B 0.9600 .
C13 H13C 0.9600 .
C13 C12 1.5291(19) .
C6 C5 1.529(2) .
C6 C2 1.5649(19) .
C6 C1 1.571(2) .
C9 H9 0.9300 .
C9 C10 1.390(2) .
C5 H5A 0.9600 .
C5 H5B 0.9600 .
C5 H5C 0.9600 .
C10 H10 0.9300 .
O5 Na2 2.9864(14) 2_655
O5 C1 1.2482(18) .
O6 Na2 2.8459(14) 2
O6 C2 1.2474(18) .
C2 Na2 2.9895(16) 2
C1 Na2 3.0866(16) 2_655
O12 Na3 2.4160(14) 2_554
O12 H12A 0.842(16) .
O12 H12B 0.858(16) .
O10 H10A 0.825(17) .
O10 H10B 0.833(16) .
O11 Na3 2.4193(14) 2_654
O11 H11A 0.819(16) .
O11 H11B 0.822(16) .
O13 H13D 0.815(16) .
O13 H13E 0.842(16) .
O14 H14 0.871(16) .
O14 H14A 0.785(16) .
O14 H14B 0.857(19) .
O15 H15 0.848(19) .
O15 H15A 0.833(14) .
O15 H15B 0.847(19) .

loop_
_geom_torsion_atom_site_label_1
_geom_torsion_atom_site_label_2
_geom_torsion_atom_site_label_3
_geom_torsion_atom_site_label_4
_geom_torsion
_geom_torsion_site_symmetry_1
_geom_torsion_site_symmetry_4
Ni1 O4 C4 O8 173.10(11) . .
Ni1 O4 C4 C12 -7.74(16) . .
Ni1 O2 C2 Na2 -176.78(11) . 2
Ni1 O2 C2 C6 15.78(16) . .
Ni1 O2 C2 O6 -161.99(12) . .
Ni1 O3 C3 O7 -176.70(11) . .
Ni1 O3 C3 C12 4.37(16) . .
Ni1 O1 C1 Na2 -175.85(11) . 2_655
Ni1 O1 C1 C6 1.66(16) . .
Ni1 O1 C1 O5 -177.97(11) . .
Ni1 N1 C7 C8 -178.50(10) . .
Ni1 N1 C7 C6 2.34(16) . .
Ni1 N1 C11 C12 -0.94(16) . .
Ni1 N1 C11 C10 178.61(10) . .
Na2 O4 C4 O8 -95.38(14) . .
Na2 O4 C4 C12 83.78(12) . .
Na2 O2 C2 C6 -167.44(10) 2 .
Na2 O2 C2 O6 14.79(16) 2 .
Na2 O3 C3 O7 90.12(15) . .
Na2 O3 C3 C12 -88.81(12) . .
Na2 O1 C1 C6 177.51(9) 2_655 .
Na2 O1 C1 O5 -2.12(17) 2_655 .
Na2 O5 C1 O1 1.69(13) 2_655 .
Na2 O5 C1 C6 -177.94(11) 2_655 .
Na2 O6 C2 O2 -12.31(14) 2 .
Na2 O6 C2 C6 169.93(12) 2 .
O4 C4 C12 C3 -55.43(15) . .
O4 C4 C12 C11 63.22(15) . .
O4 C4 C12 C13 -174.42(12) . .
O3 C3 C12 C4 57.39(15) . .
O3 C3 C12 C11 -61.27(16) . .
O3 C3 C12 C13 176.12(12) . .
O8 C4 C12 C3 123.77(13) . .
O8 C4 C12 C11 -117.58(14) . .
O8 C4 C12 C13 4.78(18) . .
O7 C3 C12 C4 -121.60(14) . .
O7 C3 C12 C11 119.75(14) . .
O7 C3 C12 C13 -2.86(18) . .
N1 C7 C6 C5 179.58(12) . .
N1 C7 C6 C2 -57.74(15) . .
N1 C7 C6 C1 58.14(15) . .
N1 C11 C12 C4 -57.75(16) . .
N1 C11 C12 C3 59.10(16) . .
N1 C11 C12 C13 -179.08(12) . .
N1 C11 C10 C9 0.0(2) . .
C8 C7 C6 C5 0.44(18) . .
C8 C7 C6 C2 123.12(14) . .
C8 C7 C6 C1 -121.00(14) . .
C8 C9 C10 C11 -0.3(2) . .
C7 N1 C11 C12 -179.31(12) . .
C7 N1 C11 C10 0.2(2) . .
C7 C8 C9 C10 0.5(2) . .
C7 C6 C2 Na2 1.5(4) . 2
C7 C6 C2 O2 47.49(17) . .
C7 C6 C2 O6 -134.67(14) . .
C7 C6 C1 Na2 -52.1(5) . 2_655
C7 C6 C1 O1 -61.16(16) . .
C7 C6 C1 O5 118.50(14) . .
C11 N1 C7 C8 -0.1(2) . .
C11 N1 C7 C6 -179.27(12) . .
C9 C8 C7 N1 -0.2(2) . .
C9 C8 C7 C6 178.87(13) . .
C5 C6 C2 Na2 125.1(4) . 2
C5 C6 C2 O2 171.11(13) . .
C5 C6 C2 O6 -11.05(18) . .
C5 C6 C1 Na2 -174.2(4) . 2_655
C5 C6 C1 O1 176.73(12) . .
C5 C6 C1 O5 -3.61(18) . .
C12 C11 C10 C9 179.52(13) . .
C10 C11 C12 C4 122.72(14) . .
C10 C11 C12 C3 -120.44(14) . .
C10 C11 C12 C13 1.38(18) . .
C2 C6 C1 Na2 66.8(5) . 2_655
C2 C6 C1 O1 57.71(16) . .
C2 C6 C1 O5 -122.63(14) . .
C1 C6 C2 Na2 -115.5(4) . 2
C1 C6 C2 O2 -69.51(16) . .
C1 C6 C2 O6 108.34(15) . .
